data_7701625
loop_
_publ_author_name
'Alderhami, Suliman A.'
'Collison, David'
'Lewis, David J.'
'McNaughter, Paul D.'
'O'Brien, Paul'
'Spencer, Ben F.'
'Vitorica-Yrezabal, Inigo'
'Whitehead, George'

_publ_section_title
;
 Accessing \g-Ga<sub>2</sub>S<sub>3</sub> by solventless thermolysis of
 gallium xanthates: a low-temperature limit for crystalline products.
;
_journal_issue 41
_journal_name_full 'Dalton transactions (Cambridge, England : 2003)'
_journal_page_first 15605
_journal_page_last 15612
_journal_paper_doi 10.1039/c9dt02061f
_journal_volume 48
_journal_year 2019
_chemical_formula_moiety 'C12 H21 Ga O3 S6'
_chemical_formula_sum 'C12 H21 Ga O3 S6'
_chemical_formula_weight 475.37
_chemical_name_systematic 'Gallium(III) i-propylxanthate'
_space_group_crystal_system monoclinic
_space_group_IT_number 14
_space_group_name_Hall '-P 2yn'
_space_group_name_H-M_alt 'P 1 21/n 1'
_atom_sites_solution_hydrogens geom
_atom_sites_solution_primary dual
_audit_creation_date 2017-08-29
_audit_creation_method
;
Olex2 1.2
(compiled 2017.08.10 svn.r3458 for OlexSys, GUI svn.r5375)
;
_audit_update_record
;
2019-02-27 deposited with the CCDC.	2019-07-26 downloaded from the CCDC.
;
_cell_angle_alpha 90
_cell_angle_beta 92.135(4)
_cell_angle_gamma 90
_cell_formula_units_Z 4
_cell_length_a 9.8900(4)
_cell_length_b 10.9162(5)
_cell_length_c 18.9067(7)
_cell_measurement_reflns_used 5492
_cell_measurement_temperature 149.99(10)
_cell_measurement_theta_max 28.7010
_cell_measurement_theta_min 2.2880
_cell_volume 2039.77(15)
_computing_cell_refinement 'CrysAlisPro 1.171.39.30c (Rigaku OD, 2017)'
_computing_data_collection 'CrysAlisPro 1.171.39.30c (Rigaku OD, 2017)'
_computing_data_reduction 'CrysAlisPro 1.171.39.30c (Rigaku OD, 2017)'
_computing_molecular_graphics 'Olex2 (Dolomanov et al., 2009)'
_computing_publication_material 'Olex2 (Dolomanov et al., 2009)'
_computing_structure_refinement 'ShelXL (Sheldrick, 2015)'
_computing_structure_solution 'ShelXT (Sheldrick, 2015)'
_diffrn_ambient_environment N~2~
_diffrn_ambient_temperature 149.99(10)
_diffrn_detector 'CCD plate'
_diffrn_measured_fraction_theta_full 0.999
_diffrn_measured_fraction_theta_max 0.845
_diffrn_measurement_details
;
List of Runs (angles in degrees, time in seconds):

  # Type    Start    End  Width  t~exp~   \w     \q     \k     \f   Frames
#--------------------------------------------------------------------------
  1  \w    -42.00 -17.00   1.00    1.50    --    5.00 -31.00 -65.00   25
  2  \w     27.00  52.00   1.00    1.50    --    5.00  31.00  94.00   25
  3  \w      2.00  29.00   1.00    1.50    --    5.00  38.00-150.00   27
  4  \w     33.00  76.00   1.00    1.50    --   -5.50  38.00 -30.00   43
  5  \w     -5.00  83.00   1.00    1.50    --   -5.50  57.00 -30.00   88
  6  \w    -41.00  11.00   1.00    1.50    --   -5.50  38.00 -30.00   52
  7  \w    -92.00   9.00   1.00    1.50    --   -5.50 -57.00  90.00  101
;
_diffrn_measurement_device 'four-circle diffractometer'
_diffrn_measurement_device_type 'XtaLAB AFC11 (RINC): Kappa single'
_diffrn_measurement_method '\w scans'
_diffrn_orient_matrix_type 'CrysAlisPro convention (1999,Acta A55,543-557)'
_diffrn_orient_matrix_UB_11 -0.0641896000
_diffrn_orient_matrix_UB_12 -0.0252093000
_diffrn_orient_matrix_UB_13 -0.0096688000
_diffrn_orient_matrix_UB_21 -0.0145554000
_diffrn_orient_matrix_UB_22 -0.0063313000
_diffrn_orient_matrix_UB_23 0.0362670000
_diffrn_orient_matrix_UB_31 -0.0286155000
_diffrn_orient_matrix_UB_32 0.0595626000
_diffrn_orient_matrix_UB_33 -0.0002468000
_diffrn_radiation_monochromator graphite
_diffrn_radiation_probe x-ray
_diffrn_radiation_type MoK\a
_diffrn_radiation_wavelength 0.71073
_diffrn_reflns_av_R_equivalents 0.0484
_diffrn_reflns_av_unetI/netI 0.0495
_diffrn_reflns_Laue_measured_fraction_full 0.999
_diffrn_reflns_Laue_measured_fraction_max 0.845
_diffrn_reflns_limit_h_max 11
_diffrn_reflns_limit_h_min -13
_diffrn_reflns_limit_k_max 12
_diffrn_reflns_limit_k_min -14
_diffrn_reflns_limit_l_max 22
_diffrn_reflns_limit_l_min -25
_diffrn_reflns_number 21645
_diffrn_reflns_point_group_measured_fraction_full 0.999
_diffrn_reflns_point_group_measured_fraction_max 0.845
_diffrn_reflns_theta_full 25.242
_diffrn_reflns_theta_max 29.187
_diffrn_reflns_theta_min 2.156
_diffrn_source 'fine-focus sealed X-ray tube'
_diffrn_source_type 'Enhance (Mo) X-ray Source'
_exptl_absorpt_coefficient_mu 1.969
_exptl_absorpt_correction_T_max 1.00000
_exptl_absorpt_correction_T_min 0.27091
_exptl_absorpt_correction_type multi-scan
_exptl_absorpt_process_details
;
CrysAlisPro 1.171.39.30c (Rigaku Oxford Diffraction, 2017)
Empirical absorption correction using spherical harmonics,
 implemented in SCALE3 ABSPACK scaling algorithm.
;
_exptl_crystal_colour 'clear light colourless'
_exptl_crystal_colour_lustre clear
_exptl_crystal_colour_modifier light
_exptl_crystal_colour_primary colourless
_exptl_crystal_density_diffrn 1.548
_exptl_crystal_description plate
_exptl_crystal_F_000 976
_exptl_crystal_size_max 0.22
_exptl_crystal_size_mid 0.19
_exptl_crystal_size_min 0.08
_refine_diff_density_max 0.494
_refine_diff_density_min -0.391
_refine_diff_density_rms 0.090
_refine_ls_extinction_method none
_refine_ls_goodness_of_fit_ref 1.047
_refine_ls_hydrogen_treatment constr
_refine_ls_matrix_type full
_refine_ls_number_parameters 205
_refine_ls_number_reflns 4661
_refine_ls_number_restraints 0
_refine_ls_restrained_S_all 1.047
_refine_ls_R_factor_all 0.0564
_refine_ls_R_factor_gt 0.0378
_refine_ls_shift/su_max 0.001
_refine_ls_shift/su_mean 0.000
_refine_ls_structure_factor_coef Fsqd
_refine_ls_weighting_details 'w=1/[\s^2^(Fo^2^)+(0.0176P)^2^+3.1574P] where P=(Fo^2^+2Fc^2^)/3'
_refine_ls_weighting_scheme calc
_refine_ls_wR_factor_gt 0.0784
_refine_ls_wR_factor_ref 0.0833
_reflns_Friedel_coverage 0.000
_reflns_number_gt 3658
_reflns_number_total 4661
_reflns_threshold_expression 'I > 2\s(I)'
_cod_data_source_file c9dt02061f2.cif
_cod_data_source_block s4917r
_cod_database_code 7701625
_shelxl_version_number 2014/6
_chemical_oxdiff_formula Ga1S6C12O3H20
_shelx_space_group_comment
;
The symmetry employed for this shelxl refinement is uniquely defined
by the following loop, which should always be used as a source of
symmetry information in preference to the above space-group names.
They are only intended as comments.
;
_reflns_odcompleteness_completeness 99.70
_reflns_odcompleteness_iscentric 1
_reflns_odcompleteness_theta 25.30
_olex2_refinement_description
;
1. Fixed Uiso
 At 1.2 times of:
  All C(H) groups
 At 1.5 times of:
  All C(H,H,H) groups
2.a Ternary CH refined with riding coordinates:
 C2(H2), C6(H6), C10(H10)
2.b Idealised Me refined as rotating group:
 C3(H3A,H3B,H3C), C4(H4A,H4B,H4C), C7(H7A,H7B,H7C), C8(H8A,H8B,H8C), C11(H11A,
 H11B,H11C), C12(H12A,H12B,H12C)
;
_olex2_submission_special_instructions 'No special instructions were received'
_oxdiff_exptl_absorpt_empirical_details
;
Empirical correction (ABSPACK) includes:
- Absorption correction using spherical harmonics
- Frame scaling
;
_oxdiff_exptl_absorpt_empirical_full_max 2.304
_oxdiff_exptl_absorpt_empirical_full_min 0.460

loop_
_space_group_symop_operation_xyz
'x, y, z'
'-x+1/2, y+1/2, -z+1/2'
'-x, -y, -z'
'x-1/2, -y-1/2, z-1/2'

loop_
_atom_site_label
_atom_site_type_symbol
_atom_site_fract_x
_atom_site_fract_y
_atom_site_fract_z
_atom_site_U_iso_or_equiv
_atom_site_adp_type
_atom_site_occupancy
_atom_site_site_symmetry_order
_atom_site_calc_flag
_atom_site_refinement_flags_posn
Ga1 Ga 0.53152(3) 0.51533(3) 0.75443(2) 0.01902(9) Uani 1 1 d .
S1 S 0.66729(7) 0.49127(7) 0.64947(4) 0.02152(16) Uani 1 1 d .
S2 S 0.41115(7) 0.37038(7) 0.67947(4) 0.02177(16) Uani 1 1 d .
S3 S 0.40413(7) 0.47647(7) 0.85795(4) 0.02399(17) Uani 1 1 d .
S4 S 0.66363(7) 0.36360(7) 0.82494(4) 0.02183(16) Uani 1 1 d .
S5 S 0.40835(7) 0.70139(7) 0.71777(4) 0.02331(17) Uani 1 1 d .
S6 S 0.66017(7) 0.68339(7) 0.80375(4) 0.02225(17) Uani 1 1 d .
O1 O 0.5535(2) 0.3081(2) 0.57510(10) 0.0245(5) Uani 1 1 d .
O2 O 0.5297(2) 0.3293(2) 0.94354(10) 0.0262(5) Uani 1 1 d .
O3 O 0.5432(2) 0.88844(18) 0.77733(11) 0.0246(5) Uani 1 1 d .
C1 C 0.5485(3) 0.3847(3) 0.62854(14) 0.0196(6) Uani 1 1 d .
C2 C 0.6735(3) 0.3040(3) 0.53051(15) 0.0264(7) Uani 1 1 d .
H2 H 0.7564 0.3265 0.5595 0.032 Uiso 1 1 calc R
C3 C 0.6830(4) 0.1728(4) 0.50679(19) 0.0423(9) Uani 1 1 d .
H3A H 0.6900 0.1192 0.5483 0.063 Uiso 1 1 calc GR
H3B H 0.7632 0.1625 0.4785 0.063 Uiso 1 1 calc GR
H3C H 0.6019 0.1514 0.4781 0.063 Uiso 1 1 calc GR
C4 C 0.6523(4) 0.3942(4) 0.47086(17) 0.0391(9) Uani 1 1 d .
H4A H 0.5687 0.3741 0.4439 0.059 Uiso 1 1 calc GR
H4B H 0.7290 0.3901 0.4396 0.059 Uiso 1 1 calc GR
H4C H 0.6455 0.4771 0.4903 0.059 Uiso 1 1 calc GR
C5 C 0.5365(3) 0.3832(3) 0.88108(14) 0.0212(6) Uani 1 1 d .
C6 C 0.6394(3) 0.2476(3) 0.97030(16) 0.0292(7) Uani 1 1 d .
H6 H 0.6687 0.1925 0.9315 0.035 Uiso 1 1 calc R
C7 C 0.7569(3) 0.3223(4) 0.99801(17) 0.0380(8) Uani 1 1 d .
H7A H 0.7917 0.3722 0.9597 0.057 Uiso 1 1 calc GR
H7B H 0.8284 0.2676 1.0165 0.057 Uiso 1 1 calc GR
H7C H 0.7274 0.3759 1.0360 0.057 Uiso 1 1 calc GR
C8 C 0.5730(4) 0.1733(4) 1.0270(2) 0.0488(10) Uani 1 1 d .
H8A H 0.5391 0.2285 1.0631 0.073 Uiso 1 1 calc GR
H8B H 0.6395 0.1170 1.0488 0.073 Uiso 1 1 calc GR
H8C H 0.4976 0.1263 1.0056 0.073 Uiso 1 1 calc GR
C9 C 0.5344(3) 0.7704(3) 0.76600(14) 0.0191(6) Uani 1 1 d .
C10 C 0.4405(3) 0.9742(3) 0.74788(17) 0.0270(7) Uani 1 1 d .
H10 H 0.3500 0.9334 0.7448 0.032 Uiso 1 1 calc R
C11 C 0.4803(4) 1.0137(3) 0.67553(18) 0.0360(8) Uani 1 1 d .
H11A H 0.5694 1.0530 0.6788 0.054 Uiso 1 1 calc GR
H11B H 0.4134 1.0719 0.6560 0.054 Uiso 1 1 calc GR
H11C H 0.4842 0.9419 0.6445 0.054 Uiso 1 1 calc GR
C12 C 0.4392(4) 1.0770(3) 0.80125(19) 0.0381(8) Uani 1 1 d .
H12A H 0.4148 1.0443 0.8473 0.057 Uiso 1 1 calc GR
H12B H 0.3728 1.1389 0.7857 0.057 Uiso 1 1 calc GR
H12C H 0.5292 1.1144 0.8054 0.057 Uiso 1 1 calc GR

loop_
_atom_site_aniso_label
_atom_site_aniso_U_11
_atom_site_aniso_U_22
_atom_site_aniso_U_33
_atom_site_aniso_U_23
_atom_site_aniso_U_13
_atom_site_aniso_U_12
Ga1 0.02184(16) 0.01839(17) 0.01680(16) -0.00123(13) 0.00058(12) -0.00011(13)
S1 0.0206(3) 0.0246(4) 0.0193(3) -0.0003(3) 0.0009(3) -0.0028(3)
S2 0.0215(4) 0.0228(4) 0.0213(3) -0.0038(3) 0.0040(3) -0.0033(3)
S3 0.0217(4) 0.0299(4) 0.0206(4) 0.0026(3) 0.0046(3) 0.0070(3)
S4 0.0216(4) 0.0243(4) 0.0199(3) 0.0012(3) 0.0046(3) 0.0046(3)
S5 0.0223(4) 0.0212(4) 0.0259(4) -0.0016(3) -0.0069(3) -0.0003(3)
S6 0.0217(4) 0.0203(4) 0.0243(4) -0.0014(3) -0.0056(3) 0.0017(3)
O1 0.0214(10) 0.0302(12) 0.0221(10) -0.0076(9) 0.0031(8) -0.0005(9)
O2 0.0270(11) 0.0302(12) 0.0215(10) 0.0090(9) 0.0052(9) 0.0079(9)
O3 0.0209(10) 0.0183(11) 0.0338(11) -0.0030(9) -0.0079(9) 0.0026(8)
C1 0.0222(14) 0.0208(15) 0.0156(13) 0.0007(11) -0.0030(11) 0.0043(12)
C2 0.0206(15) 0.0394(19) 0.0196(14) -0.0050(14) 0.0045(12) 0.0023(14)
C3 0.043(2) 0.044(2) 0.040(2) -0.0192(17) 0.0080(16) 0.0057(18)
C4 0.042(2) 0.054(2) 0.0214(16) 0.0038(16) 0.0042(15) 0.0039(18)
C5 0.0222(15) 0.0223(16) 0.0191(14) -0.0014(12) 0.0020(12) 0.0006(12)
C6 0.0345(18) 0.0282(18) 0.0251(16) 0.0072(13) 0.0022(14) 0.0117(14)
C7 0.0355(19) 0.049(2) 0.0290(17) 0.0025(16) -0.0030(15) 0.0079(17)
C8 0.048(2) 0.055(3) 0.044(2) 0.026(2) 0.0104(18) 0.015(2)
C9 0.0216(14) 0.0159(14) 0.0197(14) -0.0007(11) 0.0012(11) -0.0015(12)
C10 0.0216(15) 0.0164(15) 0.0426(18) 0.0063(13) -0.0041(14) 0.0036(12)
C11 0.0372(19) 0.034(2) 0.0367(18) 0.0062(15) -0.0007(15) 0.0004(16)
C12 0.0396(19) 0.0265(19) 0.048(2) -0.0019(16) 0.0030(17) 0.0098(16)

loop_
_atom_type_symbol
_atom_type_description
_atom_type_scat_dispersion_real
_atom_type_scat_dispersion_imag
_atom_type_scat_source
C C 0.0033 0.0016 'International Tables Vol C Tables 4.2.6.8 and 6.1.1.4'
H H 0.0000 0.0000 'International Tables Vol C Tables 4.2.6.8 and 6.1.1.4'
Ga Ga 0.2307 1.6083 'International Tables Vol C Tables 4.2.6.8 and 6.1.1.4'
O O 0.0106 0.0060 'International Tables Vol C Tables 4.2.6.8 and 6.1.1.4'
S S 0.1246 0.1234 'International Tables Vol C Tables 4.2.6.8 and 6.1.1.4'

loop_
_geom_angle_atom_site_label_1
_geom_angle_atom_site_label_2
_geom_angle_atom_site_label_3
_geom_angle
S1 Ga1 S4 94.03(3)
S1 Ga1 S5 98.12(3)
S2 Ga1 S1 74.16(3)
S2 Ga1 S4 96.72(3)
S2 Ga1 S5 98.53(3)
S3 Ga1 S1 163.64(3)
S3 Ga1 S2 95.77(3)
S3 Ga1 S4 74.04(3)
S3 Ga1 S5 96.10(3)
S5 Ga1 S4 162.62(3)
S6 Ga1 S1 95.62(3)
S6 Ga1 S2 166.75(3)
S6 Ga1 S3 96.02(3)
S6 Ga1 S4 92.33(3)
S6 Ga1 S5 74.20(3)
C1 S1 Ga1 82.31(10)
C1 S2 Ga1 83.41(10)
C5 S3 Ga1 83.89(10)
C5 S4 Ga1 82.13(10)
C9 S5 Ga1 82.43(10)
C9 S6 Ga1 83.95(10)
C1 O1 C2 120.7(2)
C5 O2 C6 120.8(2)
C9 O3 C10 121.5(2)
S1 C1 S2 119.57(17)
O1 C1 S1 124.9(2)
O1 C1 S2 115.5(2)
O1 C2 H2 109.8
O1 C2 C3 105.0(3)
O1 C2 C4 108.3(2)
C3 C2 H2 109.8
C3 C2 C4 114.1(3)
C4 C2 H2 109.8
C2 C3 H3A 109.5
C2 C3 H3B 109.5
C2 C3 H3C 109.5
H3A C3 H3B 109.5
H3A C3 H3C 109.5
H3B C3 H3C 109.5
C2 C4 H4A 109.5
C2 C4 H4B 109.5
C2 C4 H4C 109.5
H4A C4 H4B 109.5
H4A C4 H4C 109.5
H4B C4 H4C 109.5
S4 C5 S3 119.83(17)
O2 C5 S3 115.5(2)
O2 C5 S4 124.6(2)
O2 C6 H6 110.0
O2 C6 C7 110.0(3)
O2 C6 C8 103.5(3)
C7 C6 H6 110.0
C7 C6 C8 113.3(3)
C8 C6 H6 110.0
C6 C7 H7A 109.5
C6 C7 H7B 109.5
C6 C7 H7C 109.5
H7A C7 H7B 109.5
H7A C7 H7C 109.5
H7B C7 H7C 109.5
C6 C8 H8A 109.5
C6 C8 H8B 109.5
C6 C8 H8C 109.5
H8A C8 H8B 109.5
H8A C8 H8C 109.5
H8B C8 H8C 109.5
S5 C9 S6 119.35(17)
O3 C9 S5 124.7(2)
O3 C9 S6 116.0(2)
O3 C10 H10 109.9
O3 C10 C11 109.0(3)
O3 C10 C12 104.0(2)
C11 C10 H10 109.9
C11 C10 C12 113.9(3)
C12 C10 H10 109.9
C10 C11 H11A 109.5
C10 C11 H11B 109.5
C10 C11 H11C 109.5
H11A C11 H11B 109.5
H11A C11 H11C 109.5
H11B C11 H11C 109.5
C10 C12 H12A 109.5
C10 C12 H12B 109.5
C10 C12 H12C 109.5
H12A C12 H12B 109.5
H12A C12 H12C 109.5
H12B C12 H12C 109.5

loop_
_geom_bond_atom_site_label_1
_geom_bond_atom_site_label_2
_geom_bond_distance
Ga1 S1 2.4512(8)
Ga1 S2 2.4091(8)
Ga1 S3 2.4045(8)
Ga1 S4 2.4694(8)
Ga1 S5 2.4549(8)
Ga1 S6 2.4012(8)
S1 C1 1.690(3)
S2 C1 1.701(3)
S3 C5 1.703(3)
S4 C5 1.689(3)
S5 C9 1.693(3)
S6 C9 1.701(3)
O1 C1 1.314(3)
O1 C2 1.482(3)
O2 C5 1.323(3)
O2 C6 1.479(4)
O3 C9 1.309(3)
O3 C10 1.475(3)
C2 H2 1.0000
C2 C3 1.505(5)
C2 C4 1.506(5)
C3 H3A 0.9800
C3 H3B 0.9800
C3 H3C 0.9800
C4 H4A 0.9800
C4 H4B 0.9800
C4 H4C 0.9800
C6 H6 1.0000
C6 C7 1.498(5)
C6 C8 1.513(5)
C7 H7A 0.9800
C7 H7B 0.9800
C7 H7C 0.9800
C8 H8A 0.9800
C8 H8B 0.9800
C8 H8C 0.9800
C10 H10 1.0000
C10 C11 1.501(5)
C10 C12 1.509(5)
C11 H11A 0.9800
C11 H11B 0.9800
C11 H11C 0.9800
C12 H12A 0.9800
C12 H12B 0.9800
C12 H12C 0.9800

loop_
_geom_torsion_atom_site_label_1
_geom_torsion_atom_site_label_2
_geom_torsion_atom_site_label_3
_geom_torsion_atom_site_label_4
_geom_torsion
Ga1 S1 C1 S2 7.04(15)
Ga1 S1 C1 O1 -172.0(2)
Ga1 S2 C1 S1 -7.15(15)
Ga1 S2 C1 O1 172.0(2)
Ga1 S3 C5 S4 -3.30(16)
Ga1 S3 C5 O2 177.4(2)
Ga1 S4 C5 S3 3.22(16)
Ga1 S4 C5 O2 -177.6(3)
Ga1 S5 C9 S6 2.42(15)
Ga1 S5 C9 O3 -177.2(3)
Ga1 S6 C9 S5 -2.46(16)
Ga1 S6 C9 O3 177.2(2)
C1 O1 C2 C3 148.4(3)
C1 O1 C2 C4 -89.4(3)
C2 O1 C1 S1 4.4(4)
C2 O1 C1 S2 -174.7(2)
C5 O2 C6 C7 77.9(3)
C5 O2 C6 C8 -160.8(3)
C6 O2 C5 S3 -179.0(2)
C6 O2 C5 S4 1.8(4)
C9 O3 C10 C11 -88.7(3)
C9 O3 C10 C12 149.5(3)
C10 O3 C9 S5 -0.1(4)
C10 O3 C9 S6 -179.8(2)
